data_7124772
loop_
_publ_author_name
'Gonawala, Sunalee'
'Leopoldino, Ver\^onica R'
'Kpogo, Kenneth'
'Verani, Cl\'audio N'

_publ_section_title
;
 Langmuir-Blodgett films of salophen-based metallosurfactants as surface
 pretreatment coatings for corrosion mitigation.
;
_journal_issue 74
_journal_name_full 'Chemical communications (Cambridge, England)'
_journal_page_first 11155
_journal_page_last 11158
_journal_paper_doi 10.1039/c6cc04563d
_journal_volume 52
_journal_year 2016
_chemical_formula_moiety 'C42 H59 N2 O7 Zn, C43 H62 N2 O7 Zn, 2(C H4 O)'
_chemical_formula_sum 'C87 H129 N4 O16 Zn2'
_chemical_formula_weight 1617.68
_space_group_crystal_system triclinic
_space_group_IT_number 2
_space_group_name_Hall '-P 1'
_space_group_name_H-M_alt 'P -1'
_atom_sites_solution_hydrogens geom
_atom_sites_solution_primary direct
_atom_sites_solution_secondary difmap
_audit_creation_date 2016-05-30
_audit_creation_method
;
Olex2 1.2
(compiled 2016.02.19 svn.r3266 for OlexSys, GUI svn.r5155)
;
_audit_update_record
;
2016-05-30 deposited with the CCDC.
2016-08-01 downloaded from the CCDC.
;
_cell_angle_alpha 64.648(6)
_cell_angle_beta 74.715(7)
_cell_angle_gamma 86.046(7)
_cell_formula_units_Z 2
_cell_length_a 14.3039(16)
_cell_length_b 17.603(2)
_cell_length_c 20.104(2)
_cell_measurement_reflns_used 64892
_cell_measurement_temperature 100.1
_cell_measurement_theta_max 26.7
_cell_measurement_theta_min 1.8
_cell_volume 4407.1(9)
_computing_molecular_graphics 'Olex2 (Dolomanov et al., 2009)'
_computing_publication_material 'Olex2 (Dolomanov et al., 2009)'
_computing_structure_refinement 'XH (Sheldrick, 2008)'
_computing_structure_solution 'ShelXT (Sheldrick, 2015)'
_diffrn_ambient_temperature 100.1
_diffrn_detector 'Bruker APEX2 area detector'
_diffrn_detector_area_resol_mean 7.9
_diffrn_detector_type 'CCD area detector'
_diffrn_measured_fraction_theta_full 0.99
_diffrn_measured_fraction_theta_max 0.98
_diffrn_measurement_device 'three-circle diffractometer'
_diffrn_measurement_device_type 'Bruker SMART APEX2 area detector'
_diffrn_measurement_method '\w and \f scans'
_diffrn_radiation_monochromator 'mirror optics'
_diffrn_radiation_probe x-ray
_diffrn_radiation_type MoK\a
_diffrn_radiation_wavelength 0.71073
_diffrn_reflns_av_R_equivalents 0.1282
_diffrn_reflns_av_unetI/netI 0.1334
_diffrn_reflns_limit_h_max 17
_diffrn_reflns_limit_h_min -17
_diffrn_reflns_limit_k_max 22
_diffrn_reflns_limit_k_min -22
_diffrn_reflns_limit_l_max 25
_diffrn_reflns_limit_l_min -25
_diffrn_reflns_number 78676
_diffrn_reflns_theta_full 26.67
_diffrn_reflns_theta_max 26.67
_diffrn_reflns_theta_min 1.31
_diffrn_source 'microfocus sealed X-ray tube'
_diffrn_source_type 'Incoatec I\ms'
_exptl_absorpt_coefficient_mu 0.608
_exptl_absorpt_correction_T_max 0.862
_exptl_absorpt_correction_T_min 0.819
_exptl_absorpt_correction_type multi-scan
_exptl_crystal_colour 'metallic orangish orange'
_exptl_crystal_colour_lustre metallic
_exptl_crystal_colour_modifier orangish
_exptl_crystal_colour_primary orange
_exptl_crystal_density_diffrn 1.219
_exptl_crystal_density_method 'not measured'
_exptl_crystal_description needle
_exptl_crystal_F_000 1734
_exptl_crystal_size_max 0.79
_exptl_crystal_size_mid 0.274
_exptl_crystal_size_min 0.245
_refine_diff_density_max 2.090
_refine_diff_density_min -0.999
_refine_diff_density_rms 0.162
_refine_ls_extinction_method none
_refine_ls_goodness_of_fit_ref 1.161
_refine_ls_hydrogen_treatment mixed
_refine_ls_matrix_type full
_refine_ls_number_parameters 979
_refine_ls_number_reflns 15386
_refine_ls_number_restraints 3
_refine_ls_restrained_S_all 1.161
_refine_ls_R_factor_all 0.1996
_refine_ls_R_factor_gt 0.1384
_refine_ls_shift/su_max 0.000
_refine_ls_shift/su_mean 0.000
_refine_ls_structure_factor_coef Fsqd
_refine_ls_weighting_details 'calc w=1/[\s^2^(Fo^2^)+(0.2000P)^2^+0.0000P] where P=(Fo^2^+2Fc^2^)/3'
_refine_ls_weighting_scheme calc
_refine_ls_wR_factor_gt 0.3298
_refine_ls_wR_factor_ref 0.3590
_reflns_number_gt 8975
_reflns_number_total 15386
_reflns_threshold_expression >2sigma(I)
_cod_data_source_file c6cc04563d2.cif
_cod_data_source_block kksg048_0m-copy
_cod_original_cell_volume 4407.0(9)
_cod_database_code 7124772
_olex2_refinement_description
;
1. Fixed Uiso
 At 1.2 times of:
  All C(H) groups, All C(H,H) groups
 At 1.5 times of:
  All C(H,H,H) groups, All O(H) groups, All O(H,H) groups
2. Restrained distances
 O00H-H00H
 0.87 with sigma of 0.01
 C02V-H00H
 1.922654 with sigma of 0.02
 Zn02-H00H
 2.710526 with sigma of 0.02
3.a Rotating group:
 O00O(H00C,H00D)
3.b Secondary CH2 refined with riding coordinates:
 C01K(H01Z,HB), C01X(H3AA,HG), C02C(H02,HJ), C00N(H00A,H00B), C02F(H02G,H02H),
 C02J(H02I,H02J), C013(H01I,H01J)
3.c Aromatic/amide H refined with riding coordinates:
 C00R(H00R), C00Z(H00Z), C01C(H01V), C01E(H01W), C01I(H01X), C01N(H01),
 C01S(H1AA), C009(H009), C027(H027), C00L(H00L), C00W(H00W), C01D(H01D),
 C01H(H01H), C01M(H01M), C01T(H01T), C02U(H02U), C023(H023)
3.d Idealised Me refined as rotating group:
 C01J(H01Y,H,HA), C01Q(H0AA,HC,HD), C01V(H2AA,HE,HF), C01Y(H4AA,HH,HI),
 C02E(H5AA,HK,HL), C02H(H6AA,HM,HN), C02I(H7AA,HO,HP), C02K(H8AA,HQ,HR),
 C02L(H9AA,HS,HT), C02M(H0BA,HU,HV), C02P(H1BA,HW,HX), C02Q(H2BA,HY,HZ),
 C024(H3BA,H7BA,H8BA), C025(H4BA,H9BA,H0CA), C01O(H01A,H01B,H01C), C01R(H01E,
 H01F,H01G), C02A(H02A,H02B,H02C), C02B(H02D,H02E,H02F), C02O(H02K,H02L,H02M),
 C02R(H02N,H02O,H02P), C02S(H02Q,H02R,H02S), C02V(H02T,H02V,H02W), C02W(H02X,
 H02Y,H1CA), C02Z(H02Z,H2CA,H3CA), C014(H01K,H01L,H01N), C015(H01O,H01P,H01Q),
 C019(H01R,H01S,H01U), C031(H03A,H03B,H03C), C032(H03D,H03E,H03F), C02T(H5BA,
 H4CA,H5CA), C030(H03G,H03H,H03I)
3.e Idealised tetrahedral OH refined as rotating group:
 O00U(H00U), O01Z(H6BA)
;
_olex2_submission_special_instructions 'No special instructions were received'

loop_
_space_group_symop_id
_space_group_symop_operation_xyz
1 'x, y, z'
2 '-x, -y, -z'

loop_
_atom_site_label
_atom_site_type_symbol
_atom_site_fract_x
_atom_site_fract_y
_atom_site_fract_z
_atom_site_U_iso_or_equiv
_atom_site_adp_type
_atom_site_occupancy
_atom_site_calc_flag
_atom_site_refinement_flags_posn
Zn01 Zn 0.69265(7) 1.08854(6) -0.24868(5) 0.0211(3) Uani 1 d .
O00C O 0.5991(4) 0.9663(3) 0.1267(3) 0.0208(13) Uani 1 d .
O00E O 0.7987(5) 1.1736(4) -0.3078(3) 0.0251(14) Uani 1 d .
O00F O 0.7000(4) 1.0441(4) -0.3237(3) 0.0215(13) Uani 1 d .
O00K O 0.4439(5) 0.7015(4) 0.2472(4) 0.0344(16) Uani 1 d .
O00O O 0.5614(5) 1.1478(4) -0.2553(4) 0.0401(18) Uani 1 d .
H00C H 0.5420 1.1515 -0.2960 0.060 Uiso 1 d GR
H00D H 0.5661 1.2009 -0.2596 0.060 Uiso 1 d GR
O003 O 0.5631(4) 0.8283(3) 0.1192(3) 0.0200(12) Uani 1 d .
O006 O 0.6756(4) 0.9796(4) 0.2406(3) 0.0209(13) Uani 1 d .
N00B N 0.6527(5) 0.9716(4) -0.1614(3) 0.0142(14) Uani 1 d .
N00I N 0.7026(5) 1.1091(4) -0.1536(4) 0.0149(14) Uani 1 d .
C00M C 0.6146(6) 0.9723(5) 0.0540(5) 0.0172(16) Uiso 1 d .
C00R C 0.7307(6) 1.1821(5) -0.1605(5) 0.0194(17) Uani 1 d .
H00R H 0.7274 1.1885 -0.1154 0.023 Uiso 1 calc R
C00T C 0.5923(6) 0.8976(5) 0.0501(4) 0.0153(16) Uani 1 d .
C00V C 0.7665(6) 1.2535(5) -0.2331(5) 0.0148(16) Uani 1 d .
C00Y C 0.6628(6) 1.0433(5) -0.0840(4) 0.0172(17) Uani 1 d .
C00Z C 0.8289(6) 1.3996(5) -0.3639(5) 0.0219(18) Uani 1 d .
H00Z H 0.8491 1.4502 -0.4090 0.026 Uiso 1 calc R
C01B C 0.6780(6) 1.0353(5) -0.4581(5) 0.0231(19) Uani 1 d .
C01C C 0.7703(6) 1.3314(5) -0.2307(5) 0.0194(17) Uani 1 d .
H01V H 0.7516 1.3333 -0.1825 0.023 Uiso 1 calc R
C01E C 0.6046(6) 0.8951(5) -0.0193(5) 0.0217(19) Uani 1 d .
H01W H 0.5894 0.8447 -0.0214 0.026 Uiso 1 calc R
C01F C 0.8628(7) 1.3214(6) -0.4499(5) 0.027(2) Uani 1 d .
C01I C 0.6340(6) 0.9057(5) -0.1700(5) 0.0170(17) Uani 1 d .
H01X H 0.6223 0.8532 -0.1263 0.020 Uiso 1 calc R
C01J C 0.9524(7) 1.2690(5) -0.4543(5) 0.028(2) Uani 1 d .
H01Y H 0.9770 1.2736 -0.5063 0.042 Uiso 1 calc GR
H H 0.9347 1.2099 -0.4187 0.042 Uiso 1 calc GR
HA H 1.0028 1.2900 -0.4406 0.042 Uiso 1 calc GR
C01K C 0.6118(7) 1.0446(6) 0.1313(5) 0.0254(19) Uiso 1 d .
H01Z H 0.5637 1.0848 0.1103 0.030 Uiso 1 calc R
HB H 0.6776 1.0704 0.1017 0.030 Uiso 1 calc R
C01L C 0.7992(7) 1.4877(5) -0.2882(6) 0.027(2) Uani 1 d .
C01N C 0.5146(7) 0.6836(6) 0.1939(5) 0.032(2) Uani 1 d .
H01 H 0.5473 0.6325 0.2054 0.039 Uiso 1 calc R
C01P C 0.5084(7) 0.7481(5) -0.2843(5) 0.026(2) Uani 1 d .
C01Q C 0.6612(8) 1.0116(6) -0.5195(5) 0.032(2) Uani 1 d .
H0AA H 0.7015 0.9648 -0.5213 0.048 Uiso 1 calc GR
HC H 0.6788 1.0602 -0.5693 0.048 Uiso 1 calc GR
HD H 0.5927 0.9946 -0.5072 0.048 Uiso 1 calc GR
C01S C 0.5968(6) 0.8931(5) -0.3645(5) 0.0219(18) Uani 1 d .
H1AA H 0.5850 0.8883 -0.4069 0.026 Uiso 1 calc R
C01U C 0.6297(6) 0.9064(5) -0.2421(5) 0.0182(17) Uani 1 d .
C01V C 0.7862(7) 1.0559(6) -0.4778(5) 0.031(2) Uani 1 d .
H2AA H 0.7988 1.0783 -0.4438 0.046 Uiso 1 calc GR
HE H 0.8078 1.0980 -0.5307 0.046 Uiso 1 calc GR
HF H 0.8218 1.0047 -0.4715 0.046 Uiso 1 calc GR
C01X C 0.5322(7) 0.7542(6) 0.1174(5) 0.031(2) Uani 1 d .
H3AA H 0.5826 0.7399 0.0808 0.037 Uiso 1 calc R
HG H 0.4718 0.7643 0.1002 0.037 Uiso 1 calc R
C01Y C 0.4290(7) 0.6370(6) 0.3226(6) 0.039(3) Uani 1 d .
H4AA H 0.4028 0.5856 0.3251 0.058 Uiso 1 calc GR
HH H 0.3830 0.6550 0.3581 0.058 Uiso 1 calc GR
HI H 0.4909 0.6260 0.3364 0.058 Uiso 1 calc GR
C02C C 0.5974(7) 1.0247(6) 0.2144(5) 0.0249(19) Uani 1 d .
H02 H 0.5931 1.0776 0.2209 0.030 Uiso 1 calc R
HJ H 0.5359 0.9907 0.2448 0.030 Uiso 1 calc R
C02E C 0.6242(8) 1.1145(6) -0.4659(6) 0.035(2) Uani 1 d .
H5AA H 0.5553 1.1037 -0.4594 0.053 Uiso 1 calc GR
HK H 0.6512 1.1597 -0.5166 0.053 Uiso 1 calc GR
HL H 0.6311 1.1314 -0.4268 0.053 Uiso 1 calc GR
C02H C 0.6992(7) 1.5039(7) -0.2496(7) 0.040(3) Uani 1 d .
H6AA H 0.6547 1.5099 -0.2811 0.061 Uiso 1 calc GR
HM H 0.7019 1.5558 -0.2432 0.061 Uiso 1 calc GR
HN H 0.6759 1.4567 -0.1996 0.061 Uiso 1 calc GR
C02I C 0.8897(8) 1.4097(5) -0.5152(5) 0.032(2) Uani 1 d .
H7AA H 0.8390 1.4480 -0.5080 0.048 Uiso 1 calc GR
HO H 0.8955 1.4073 -0.5639 0.048 Uiso 1 calc GR
HP H 0.9517 1.4303 -0.5153 0.048 Uiso 1 calc GR
C02K C 0.5640(8) 0.7178(6) -0.3429(6) 0.036(2) Uani 1 d .
H8AA H 0.6338 0.7275 -0.3518 0.053 Uiso 1 calc GR
HQ H 0.5453 0.7488 -0.3907 0.053 Uiso 1 calc GR
HR H 0.5490 0.6575 -0.3241 0.053 Uiso 1 calc GR
C02L C 0.6670(8) 0.9623(7) 0.3179(5) 0.039(3) Uani 1 d .
H9AA H 0.6864 1.0129 0.3206 0.059 Uiso 1 calc GR
HS H 0.7091 0.9168 0.3389 0.059 Uiso 1 calc GR
HT H 0.5995 0.9451 0.3474 0.059 Uiso 1 calc GR
C02M C 0.8306(9) 1.5628(6) -0.3670(6) 0.044(3) Uani 1 d .
H0BA H 0.8982 1.5578 -0.3916 0.066 Uiso 1 calc GR
HU H 0.8247 1.6154 -0.3609 0.066 Uiso 1 calc GR
HV H 0.7889 1.5631 -0.3987 0.066 Uiso 1 calc GR
C02N C 0.6401(6) 0.9683(5) -0.0874(5) 0.0193(18) Uani 1 d .
C02P C 0.4077(7) 0.7744(7) -0.2958(7) 0.041(3) Uani 1 d .
H1BA H 0.3679 0.7246 -0.2833 0.062 Uiso 1 calc GR
HW H 0.4137 0.8141 -0.3490 0.062 Uiso 1 calc GR
HX H 0.3767 0.8014 -0.2624 0.062 Uiso 1 calc GR
C02Q C 0.8709(8) 1.4870(6) -0.2422(7) 0.044(3) Uani 1 d .
H2BA H 0.9331 1.4667 -0.2615 0.067 Uiso 1 calc GR
HY H 0.8441 1.4496 -0.1883 0.067 Uiso 1 calc GR
HZ H 0.8810 1.5441 -0.2478 0.067 Uiso 1 calc GR
C009 C 0.6493(6) 1.0433(5) -0.0131(4) 0.0179(17) Uani 1 d .
H009 H 0.6643 1.0936 -0.0105 0.021 Uiso 1 calc R
C010 C 0.7990(6) 1.2482(6) -0.3053(5) 0.0237(19) Uani 1 d .
C011 C 0.8304(6) 1.3223(5) -0.3711(5) 0.0206(18) Uani 1 d .
C012 C 0.6432(6) 0.9656(6) -0.3787(5) 0.024(2) Uani 1 d .
C016 C 0.7995(6) 1.4047(5) -0.2942(5) 0.0177(17) Uani 1 d .
C024 C 0.4947(8) 0.6761(6) -0.2046(6) 0.041(3) Uani 1 d .
H3BA H 0.5519 0.6751 -0.1861 0.062 Uiso 1 calc GR
H7BA H 0.4865 0.6225 -0.2068 0.062 Uiso 1 calc GR
H8BA H 0.4371 0.6846 -0.1699 0.062 Uiso 1 calc GR
C025 C 0.7808(8) 1.2825(6) -0.4647(5) 0.035(2) Uani 1 d .
H4BA H 0.7696 1.2227 -0.4292 0.053 Uiso 1 calc GR
H9BA H 0.7999 1.2881 -0.5172 0.053 Uiso 1 calc GR
H0CA H 0.7211 1.3119 -0.4569 0.053 Uiso 1 calc GR
C026 C 0.6603(6) 0.9743(5) -0.3139(5) 0.0175(17) Uani 1 d .
C027 C 0.5855(6) 0.8298(5) -0.2313(5) 0.0212(18) Uani 1 d .
H027 H 0.5709 0.7834 -0.1825 0.025 Uiso 1 calc R
C028 C 0.5642(6) 0.8239(5) -0.2918(5) 0.0239(19) Uani 1 d .
Zn02 Zn 0.81857(8) 0.75561(6) 0.06595(5) 0.0214(3) Uani 1 d D
O00G O 0.7641(5) 0.7144(4) 0.0084(3) 0.0351(16) Uani 1 d .
O00H O 0.9656(5) 0.7286(4) 0.0429(4) 0.0328(15) Uani 1 d D
H00H H 1.0131(12) 0.7669(13) 0.016(5) 0.049 Uiso 1 d DR
O00J O 0.8986(4) 1.1275(4) 0.0522(3) 0.0269(13) Uiso 1 d .
O004 O 1.0441(5) 1.2805(4) -0.2934(4) 0.0334(16) Uani 1 d .
O005 O 0.9463(4) 1.1618(3) -0.0921(3) 0.0231(13) Uani 1 d .
O008 O 0.7754(4) 0.6603(3) 0.1655(3) 0.0193(12) Uani 1 d .
O018 O 0.8199(6) 1.2387(4) 0.1195(5) 0.054(2) Uani 1 d .
N00A N 0.8027(5) 0.8368(4) 0.1171(4) 0.0173(14) Uiso 1 d .
N00D N 0.8483(5) 0.8715(4) -0.0294(4) 0.0187(15) Uani 1 d .
C00L C 0.7595(6) 0.8146(5) 0.1891(4) 0.0203(18) Uani 1 d .
H00L H 0.7464 0.8586 0.2052 0.024 Uiso 1 calc R
C00N C 0.9811(6) 1.1789(5) -0.1709(5) 0.0203(17) Uiso 1 d .
H00A H 0.9289 1.1651 -0.1887 0.024 Uiso 1 calc R
H00B H 1.0364 1.1436 -0.1780 0.024 Uiso 1 calc R
C00P C 0.8367(5) 0.9194(4) 0.0658(5) 0.0150(16) Uani 1 d .
C00Q C 0.8835(6) 1.0632(5) 0.0350(5) 0.0178(17) Uani 1 d .
C00S C 0.7299(6) 0.7313(5) 0.2461(4) 0.0174(17) Uani 1 d .
C00W C 0.8477(6) 0.9833(5) 0.0885(5) 0.0209(17) Uiso 1 d .
H00W H 0.8302 0.9712 0.1411 0.025 Uiso 1 calc R
C00X C 0.6626(6) 0.6507(5) 0.3835(5) 0.0216(18) Uani 1 d .
C01A C 0.8612(6) 0.9396(5) -0.0106(5) 0.0175(17) Uani 1 d .
C01D C 0.6922(6) 0.7253(5) 0.3207(4) 0.0156(16) Uani 1 d .
H01D H 0.6872 0.7757 0.3275 0.019 Uiso 1 calc R
C01G C 0.7941(8) 0.7351(6) -0.0651(5) 0.034(2) Uani 1 d .
C01H C 0.8528(6) 0.8832(5) -0.0983(5) 0.0191(17) Uani 1 d .
H01H H 0.8664 0.9385 -0.1380 0.023 Uiso 1 calc R
C01M C 0.8972(6) 1.0198(5) -0.0648(5) 0.0210(18) Uani 1 d .
H01M H 0.9146 1.0318 -0.1174 0.025 Uiso 1 calc R
C01O C 0.8270(7) 0.4870(6) 0.2542(6) 0.031(2) Uani 1 d .
H01A H 0.8651 0.4838 0.2892 0.047 Uiso 1 calc GR
H01B H 0.8509 0.5357 0.2053 0.047 Uiso 1 calc GR
H01C H 0.8335 0.4354 0.2463 0.047 Uiso 1 calc GR
C01R C 0.5315(7) 0.6963(7) 0.4667(5) 0.039(3) Uani 1 d .
H01E H 0.5421 0.7537 0.4260 0.059 Uiso 1 calc GR
H01F H 0.5101 0.6985 0.5163 0.059 Uiso 1 calc GR
H01G H 0.4817 0.6659 0.4608 0.059 Uiso 1 calc GR
C01T C 0.6742(6) 0.5788(5) 0.3702(5) 0.0176(17) Uani 1 d .
H01T H 0.6554 0.5261 0.4130 0.021 Uiso 1 calc R
C01W C 0.6264(6) 0.6506(6) 0.4621(5) 0.0239(19) Uiso 1 d .
C02A C 0.6605(7) 0.4975(6) 0.2342(6) 0.032(2) Uani 1 d .
H02A H 0.6772 0.4504 0.2201 0.048 Uiso 1 calc GR
H02B H 0.6744 0.5507 0.1880 0.048 Uiso 1 calc GR
H02C H 0.5913 0.4922 0.2603 0.048 Uiso 1 calc GR
C02B C 0.8325(9) 0.7813(7) -0.3409(6) 0.045(3) Uani 1 d .
H02D H 0.8047 0.7237 -0.3096 0.067 Uiso 1 calc GR
H02E H 0.8618 0.7887 -0.3933 0.067 Uiso 1 calc GR
H02F H 0.7812 0.8212 -0.3406 0.067 Uiso 1 calc GR
C02D C 0.7117(6) 0.5781(5) 0.2983(5) 0.0172(16) Uiso 1 d .
C02F C 0.8861(7) 1.1086(5) 0.1318(5) 0.0237(19) Uani 1 d .
H02G H 0.9342 1.0682 0.1523 0.028 Uiso 1 calc R
H02H H 0.8203 1.0828 0.1618 0.028 Uiso 1 calc R
C02G C 0.9076(8) 0.7971(7) -0.3093(5) 0.040(3) Uani 1 d .
C02J C 0.8996(7) 1.1880(6) 0.1378(6) 0.033(2) Uani 1 d .
H02I H 0.9020 1.1756 0.1902 0.040 Uiso 1 calc R
H02J H 0.9613 1.2180 0.1021 0.040 Uiso 1 calc R
C02O C 0.9504(9) 0.8867(7) -0.3561(6) 0.043(3) Uani 1 d .
H02K H 0.9019 0.9260 -0.3478 0.065 Uiso 1 calc GR
H02L H 0.9695 0.8986 -0.4103 0.065 Uiso 1 calc GR
H02M H 1.0075 0.8934 -0.3404 0.065 Uiso 1 calc GR
C02R C 0.7728(15) 0.5421(8) 0.0220(8) 0.094(6) Uani 1 d .
H02N H 0.7764 0.5748 0.0503 0.141 Uiso 1 calc GR
H02O H 0.8385 0.5326 -0.0026 0.141 Uiso 1 calc GR
H02P H 0.7382 0.4878 0.0571 0.141 Uiso 1 calc GR
C02S C 0.7014(7) 0.6977(6) 0.4755(5) 0.034(2) Uani 1 d .
H02Q H 0.7594 0.6649 0.4808 0.052 Uiso 1 calc GR
H02R H 0.6733 0.7054 0.5221 0.052 Uiso 1 calc GR
H02S H 0.7193 0.7528 0.4320 0.052 Uiso 1 calc GR
C02U C 0.8164(11) 0.6983(7) -0.1709(6) 0.055(4) Uani 1 d .
H02U H 0.8075 0.6582 -0.1889 0.066 Uiso 1 calc R
C02V C 1.0052(10) 0.6468(7) 0.0727(7) 0.069(4) Uani 1 d D
H02T H 0.9746 0.6082 0.0602 0.103 Uiso 1 calc GR
H02V H 0.9924 0.6250 0.1282 0.103 Uiso 1 calc GR
H02W H 1.0754 0.6515 0.0500 0.103 Uiso 1 calc GR
C02W C 0.9934(9) 0.7354(8) -0.3145(6) 0.055(3) Uani 1 d .
H02X H 1.0462 0.7489 -0.2980 0.082 Uiso 1 calc GR
H02Y H 1.0176 0.7425 -0.3672 0.082 Uiso 1 calc GR
H1CA H 0.9692 0.6771 -0.2814 0.082 Uiso 1 calc GR
C02X C 0.7182(10) 0.5907(7) -0.0390(6) 0.052(3) Uani 1 d .
C02Y C 0.7786(11) 0.6786(7) -0.0935(6) 0.055(3) Uani 1 d .
C02Z C 0.6201(10) 0.6068(10) -0.0022(9) 0.073(4) Uani 1 d .
H02Z H 0.5777 0.5560 0.0191 0.110 Uiso 1 calc GR
H2CA H 0.5939 0.6532 -0.0400 0.110 Uiso 1 calc GR
H3CA H 0.6233 0.6219 0.0387 0.110 Uiso 1 calc GR
C007 C 0.9078(6) 1.0816(5) -0.0429(5) 0.0227(19) Uani 1 d .
C013 C 1.0124(6) 1.2693(5) -0.2159(5) 0.0187(17) Uani 1 d .
H01I H 0.9577 1.3053 -0.2093 0.022 Uiso 1 calc R
H01J H 1.0660 1.2835 -0.1999 0.022 Uiso 1 calc R
C014 C 1.0713(7) 1.3661(6) -0.3432(5) 0.027(2) Uani 1 d .
H01K H 1.1029 1.3711 -0.3946 0.041 Uiso 1 calc GR
H01L H 1.1164 1.3871 -0.3250 0.041 Uiso 1 calc GR
H01N H 1.0134 1.3993 -0.3445 0.041 Uiso 1 calc GR
C015 C 0.6106(7) 0.5613(6) 0.5263(5) 0.032(2) Uani 1 d .
H01O H 0.5576 0.5316 0.5231 0.048 Uiso 1 calc GR
H01P H 0.5938 0.5642 0.5757 0.048 Uiso 1 calc GR
H01Q H 0.6702 0.5310 0.5213 0.048 Uiso 1 calc GR
C017 C 0.7214(6) 0.4963(5) 0.2879(5) 0.0237(19) Uani 1 d .
C019 C 0.6842(8) 0.4209(5) 0.3624(5) 0.032(2) Uani 1 d .
H01R H 0.6804 0.3713 0.3528 0.048 Uiso 1 calc GR
H01S H 0.6196 0.4311 0.3882 0.048 Uiso 1 calc GR
H01U H 0.7285 0.4113 0.3947 0.048 Uiso 1 calc GR
C020 C 0.8683(8) 0.7772(6) -0.2243(5) 0.038(3) Uani 1 d .
C021 C 0.7410(6) 0.6578(5) 0.2339(5) 0.0188(17) Uani 1 d .
C023 C 0.8720(7) 0.8358(5) -0.1965(5) 0.027(2) Uani 1 d .
H023 H 0.8980 0.8911 -0.2310 0.032 Uiso 1 calc R
C029 C 0.8380(6) 0.8156(6) -0.1172(5) 0.0245(19) Uani 1 d .
C031 C 0.8256(12) 1.3133(8) 0.1290(10) 0.088(5) Uani 1 d .
H03A H 0.8068 1.3608 0.0874 0.132 Uiso 1 calc GR
H03B H 0.8923 1.3239 0.1284 0.132 Uiso 1 calc GR
H03C H 0.7817 1.3069 0.1778 0.132 Uiso 1 calc GR
C032 C 0.7142(15) 0.5371(7) -0.0786(8) 0.097(7) Uani 1 d .
H03D H 0.7793 0.5187 -0.0941 0.145 Uiso 1 calc GR
H03E H 0.6903 0.5694 -0.1238 0.145 Uiso 1 calc GR
H03F H 0.6703 0.4877 -0.0440 0.145 Uiso 1 calc GR
O00U O 0.9427(6) 1.0625(5) -0.2591(4) 0.0421(18) Uani 1 d .
H00U H 0.9013 1.0821 -0.2842 0.063 Uiso 1 calc GR
C02T C 1.0391(10) 1.0841(9) -0.3102(7) 0.068(4) Uani 1 d .
H5BA H 1.0859 1.0487 -0.2840 0.102 Uiso 1 calc GR
H4CA H 1.0562 1.1434 -0.3262 0.102 Uiso 1 calc GR
H5CA H 1.0407 1.0747 -0.3551 0.102 Uiso 1 calc GR
O01Z O 1.2707(6) 0.7657(6) 0.0073(5) 0.060(2) Uani 1 d .
H6BA H 1.2247 0.7638 -0.0107 0.091 Uiso 1 calc GR
C030 C 1.3473(14) 0.7203(11) -0.0152(11) 0.107(6) Uani 1 d .
H03G H 1.3292 0.6599 0.0121 0.160 Uiso 1 calc GR
H03H H 1.4054 0.7318 -0.0033 0.160 Uiso 1 calc GR
H03I H 1.3607 0.7374 -0.0702 0.160 Uiso 1 calc GR

loop_
_atom_site_aniso_label
_atom_site_aniso_U_11
_atom_site_aniso_U_22
_atom_site_aniso_U_33
_atom_site_aniso_U_23
_atom_site_aniso_U_13
_atom_site_aniso_U_12
Zn01 0.0308(6) 0.0147(5) 0.0140(5) -0.0025(4) -0.0044(5) -0.0048(5)
O00C 0.025(3) 0.020(3) 0.015(3) -0.007(3) -0.001(3) -0.007(3)
O00E 0.040(4) 0.018(3) 0.019(3) -0.009(3) -0.007(3) 0.001(3)
O00F 0.025(3) 0.020(3) 0.016(3) -0.006(3) -0.001(3) -0.002(3)
O00K 0.023(3) 0.033(4) 0.035(4) -0.007(3) -0.001(3) -0.002(3)
O00O 0.065(5) 0.037(4) 0.023(4) -0.015(3) -0.020(4) 0.016(4)
O003 0.026(3) 0.017(3) 0.012(3) -0.002(3) -0.003(3) -0.004(3)
O006 0.021(3) 0.023(3) 0.014(3) -0.005(3) 0.001(3) -0.003(3)
N00B 0.017(3) 0.013(3) 0.007(3) 0.000(3) -0.002(3) 0.001(3)
N00I 0.018(3) 0.009(3) 0.014(3) -0.004(3) 0.000(3) 0.000(3)
C00R 0.016(4) 0.021(4) 0.018(4) -0.008(4) 0.001(4) -0.007(4)
C00T 0.017(4) 0.010(4) 0.008(4) 0.003(3) 0.004(4) -0.002(4)
C00V 0.014(4) 0.007(3) 0.021(4) -0.004(3) -0.002(4) -0.005(3)
C00Y 0.019(4) 0.015(4) 0.012(4) -0.004(4) 0.004(4) -0.004(4)
C00Z 0.022(5) 0.018(4) 0.015(4) 0.002(4) -0.002(4) -0.005(4)
C01B 0.027(5) 0.027(5) 0.016(4) -0.010(4) -0.003(4) -0.004(4)
C01C 0.011(4) 0.019(4) 0.022(5) -0.005(4) -0.001(4) -0.003(4)
C01E 0.024(5) 0.021(4) 0.022(5) -0.010(4) -0.011(4) 0.009(4)
C01F 0.035(5) 0.024(5) 0.011(4) 0.003(4) -0.004(4) -0.009(4)
C01I 0.016(4) 0.009(4) 0.020(4) -0.004(3) 0.002(4) 0.000(3)
C01J 0.036(5) 0.020(4) 0.018(4) -0.006(4) 0.004(5) 0.001(4)
C01L 0.032(5) 0.015(4) 0.038(6) -0.014(4) -0.010(5) 0.006(4)
C01N 0.026(5) 0.035(5) 0.025(5) -0.007(5) -0.001(5) 0.004(5)
C01P 0.036(5) 0.019(4) 0.021(5) -0.008(4) -0.006(5) -0.006(4)
C01Q 0.047(6) 0.025(5) 0.020(5) -0.005(4) -0.006(5) -0.004(5)
C01S 0.027(5) 0.024(4) 0.017(4) -0.010(4) -0.006(4) -0.006(4)
C01U 0.020(4) 0.021(4) 0.020(4) -0.014(4) -0.009(4) 0.007(4)
C01V 0.030(5) 0.028(5) 0.026(5) -0.011(4) 0.008(5) -0.008(5)
C01X 0.039(6) 0.024(5) 0.033(5) -0.016(4) -0.007(5) 0.002(5)
C01Y 0.029(6) 0.028(5) 0.031(6) 0.016(5) -0.009(5) -0.001(5)
C02C 0.027(5) 0.029(5) 0.014(4) -0.007(4) 0.001(4) -0.004(4)
C02E 0.050(6) 0.028(5) 0.032(6) -0.016(5) -0.013(5) 0.004(5)
C02H 0.036(6) 0.037(6) 0.055(7) -0.027(6) -0.012(6) 0.012(5)
C02I 0.053(7) 0.019(4) 0.025(5) -0.007(4) -0.015(5) 0.000(5)
C02K 0.044(6) 0.030(5) 0.037(6) -0.017(5) -0.013(5) -0.004(5)
C02L 0.041(6) 0.053(7) 0.024(5) -0.014(5) -0.011(5) -0.002(6)
C02M 0.076(9) 0.020(5) 0.025(5) -0.003(4) -0.003(6) -0.012(6)
C02N 0.022(4) 0.020(4) 0.013(4) -0.006(4) -0.003(4) 0.001(4)
C02P 0.033(6) 0.044(6) 0.052(7) -0.023(6) -0.014(6) -0.001(5)
C02Q 0.063(7) 0.034(6) 0.058(7) -0.030(6) -0.038(7) 0.018(6)
C009 0.022(4) 0.011(4) 0.014(4) 0.001(3) -0.003(4) -0.005(4)
C010 0.017(4) 0.025(5) 0.021(5) -0.007(4) 0.003(4) -0.006(4)
C011 0.021(5) 0.020(4) 0.012(4) 0.001(4) -0.002(4) -0.004(4)
C012 0.028(5) 0.032(5) 0.019(5) -0.015(4) -0.009(4) 0.004(4)
C016 0.017(4) 0.016(4) 0.016(4) -0.002(4) -0.005(4) -0.004(4)
C024 0.054(7) 0.023(5) 0.038(6) -0.011(5) 0.004(6) -0.022(5)
C025 0.058(7) 0.024(5) 0.023(5) -0.007(4) -0.014(5) 0.004(5)
C026 0.018(4) 0.020(4) 0.022(4) -0.017(4) -0.004(4) 0.005(4)
C027 0.023(4) 0.023(4) 0.021(4) -0.012(4) -0.006(4) 0.003(4)
C028 0.030(5) 0.015(4) 0.030(5) -0.010(4) -0.010(5) -0.003(4)
Zn02 0.0283(6) 0.0138(5) 0.0121(5) 0.0020(4) -0.0008(5) -0.0048(5)
O00G 0.056(5) 0.025(3) 0.013(3) -0.003(3) 0.005(4) -0.018(4)
O00H 0.034(4) 0.014(3) 0.029(4) 0.004(3) 0.001(3) 0.004(3)
O004 0.045(4) 0.018(3) 0.021(3) 0.005(3) -0.003(4) -0.014(3)
O005 0.023(3) 0.015(3) 0.020(3) 0.002(3) -0.003(3) -0.005(3)
O008 0.030(3) 0.011(3) 0.007(3) 0.003(2) 0.003(3) -0.006(3)
O018 0.058(5) 0.020(4) 0.066(5) -0.016(4) 0.005(5) 0.015(4)
N00D 0.018(4) 0.016(3) 0.018(4) -0.002(3) -0.004(3) -0.003(3)
C00L 0.021(4) 0.022(4) 0.011(4) 0.001(4) -0.008(4) 0.003(4)
C00P 0.011(4) 0.005(3) 0.021(4) 0.002(3) -0.005(4) 0.003(3)
C00Q 0.011(4) 0.019(4) 0.019(4) -0.006(4) -0.003(4) 0.008(4)
C00S 0.018(4) 0.013(4) 0.013(4) 0.001(3) -0.003(4) -0.001(4)
C00X 0.024(5) 0.010(4) 0.025(5) -0.004(4) -0.001(4) -0.006(4)
C01A 0.015(4) 0.008(4) 0.021(4) 0.001(3) -0.004(4) 0.003(4)
C01D 0.016(4) 0.017(4) 0.008(4) -0.001(3) 0.002(4) -0.005(4)
C01G 0.056(7) 0.030(5) 0.014(5) -0.007(4) -0.008(5) 0.001(5)
C01H 0.013(4) 0.014(4) 0.018(4) 0.002(4) 0.001(4) -0.004(4)
C01M 0.017(4) 0.021(4) 0.017(4) -0.002(4) -0.002(4) 0.001(4)
C01O 0.028(5) 0.021(5) 0.035(6) -0.010(4) 0.003(5) 0.004(4)
C01R 0.032(6) 0.040(6) 0.022(5) -0.003(5) 0.010(5) 0.011(5)
C01T 0.017(4) 0.007(4) 0.019(4) 0.002(3) -0.001(4) -0.003(3)
C02A 0.045(6) 0.026(5) 0.036(6) -0.019(5) -0.019(5) 0.000(5)
C02B 0.063(8) 0.036(6) 0.027(6) -0.011(5) -0.002(6) -0.001(6)
C02F 0.021(5) 0.011(4) 0.022(5) 0.006(4) -0.001(4) 0.000(4)
C02G 0.051(7) 0.040(6) 0.018(5) -0.006(5) -0.008(5) 0.022(6)
C02J 0.025(5) 0.028(5) 0.038(6) -0.013(5) 0.005(5) 0.001(5)
C02O 0.058(7) 0.043(6) 0.022(5) -0.010(5) -0.002(6) -0.003(6)
C02R 0.176(19) 0.027(6) 0.052(9) -0.005(6) -0.004(11) 0.000(9)
C02S 0.041(6) 0.034(5) 0.015(5) -0.005(4) 0.009(5) -0.016(5)
C02U 0.111(11) 0.027(5) 0.023(5) -0.014(5) -0.004(7) -0.005(7)
C02V 0.062(9) 0.031(6) 0.065(9) 0.002(6) 0.012(8) 0.022(7)
C02W 0.081(9) 0.055(7) 0.035(6) -0.025(6) -0.025(7) 0.034(7)
C02X 0.077(9) 0.029(6) 0.025(6) -0.004(5) 0.016(7) -0.016(7)
C02Y 0.090(10) 0.032(6) 0.026(6) -0.004(5) 0.005(7) -0.016(7)
C02Z 0.068(9) 0.079(10) 0.074(11) -0.041(9) 0.002(9) -0.029(9)
C007 0.026(5) 0.009(4) 0.024(5) 0.000(4) -0.004(4) 0.009(4)
C013 0.017(4) 0.014(4) 0.015(4) 0.002(3) -0.002(4) 0.002(4)
C014 0.029(5) 0.019(4) 0.019(5) 0.002(4) 0.000(5) -0.001(4)
C015 0.039(6) 0.029(5) 0.016(4) -0.001(4) -0.001(5) 0.005(5)
C017 0.023(5) 0.019(4) 0.030(5) -0.011(4) -0.004(4) -0.002(4)
C019 0.054(7) 0.014(4) 0.022(5) -0.004(4) -0.004(5) -0.005(5)
C020 0.066(7) 0.022(5) 0.020(5) -0.008(4) -0.008(5) 0.019(5)
C021 0.022(4) 0.010(4) 0.013(4) 0.003(3) 0.000(4) -0.007(4)
C023 0.034(5) 0.017(4) 0.017(5) 0.001(4) 0.003(5) -0.010(4)
C029 0.024(5) 0.024(5) 0.016(4) -0.006(4) 0.006(4) -0.003(4)
C031 0.094(12) 0.040(8) 0.114(14) -0.040(9) 0.010(11) 0.006(8)
C032 0.20(2) 0.020(6) 0.051(8) -0.010(6) 0.007(11) -0.032(9)
O00U 0.049(5) 0.036(4) 0.026(4) -0.001(3) -0.005(4) -0.002(4)
C02T 0.062(9) 0.063(9) 0.047(8) -0.004(7) -0.005(7) 0.033(8)
O01Z 0.062(6) 0.066(6) 0.068(6) -0.039(5) -0.024(5) 0.013(5)
C030 0.134(16) 0.076(12) 0.117(15) -0.062(12) -0.014(14) 0.024(12)

loop_
_atom_type_symbol
_atom_type_description
_atom_type_scat_dispersion_real
_atom_type_scat_dispersion_imag
_atom_type_scat_source
C C 0.0033 0.0016 'International Tables Vol C Tables 4.2.6.8 and 6.1.1.4'
H H 0.0000 0.0000 'International Tables Vol C Tables 4.2.6.8 and 6.1.1.4'
N N 0.0061 0.0033 'International Tables Vol C Tables 4.2.6.8 and 6.1.1.4'
O O 0.0106 0.0060 'International Tables Vol C Tables 4.2.6.8 and 6.1.1.4'
Zn Zn 0.2839 1.4301 'International Tables Vol C Tables 4.2.6.8 and 6.1.1.4'

loop_
_geom_angle_atom_site_label_1
_geom_angle_atom_site_label_2
_geom_angle_atom_site_label_3
_geom_angle
O00E Zn01 O00F 97.5(2)
O00E Zn01 O00O 108.5(3)
O00E Zn01 N00B 144.8(2)
O00E Zn01 N00I 85.8(2)
O00F Zn01 O00O 98.3(2)
O00F Zn01 N00B 90.9(2)
O00F Zn01 N00I 165.6(2)
O00O Zn01 N00I 93.8(2)
N00B Zn01 O00O 103.9(3)
N00B Zn01 N00I 78.6(2)
C00M O00C C01K 115.3(6)
C010 O00E Zn01 123.5(5)
C026 O00F Zn01 128.5(5)
C01N O00K C01Y 113.0(7)
Zn01 O00O H00C 112.1
Zn01 O00O H00D 111.5
H00C O00O H00D 107.2
C00T O003 C01X 116.8(6)
C02C O006 C02L 111.9(7)
C01I N00B Zn01 124.4(5)
C01I N00B C02N 121.1(7)
C02N N00B Zn01 114.3(5)
C00R N00I Zn01 122.6(6)
C00R N00I C00Y 123.0(7)
C00Y N00I Zn01 113.6(5)
O00C C00M C00T 115.0(7)
O00C C00M C009 126.1(7)
C009 C00M C00T 119.0(7)
N00I C00R H00R 118.2
N00I C00R C00V 123.7(7)
C00V C00R H00R 118.2
O003 C00T C00M 115.7(7)
O003 C00T C01E 123.5(7)
C01E C00T C00M 120.8(7)
C01C C00V C00R 116.1(7)
C01C C00V C010 119.6(8)
C010 C00V C00R 124.3(7)
N00I C00Y C02N 115.2(7)
N00I C00Y C009 126.0(7)
C009 C00Y C02N 118.6(8)
C011 C00Z H00Z 118.3
C016 C00Z H00Z 118.3
C016 C00Z C011 123.3(8)
C01V C01B C01Q 107.0(7)
C02E C01B C01Q 106.3(7)
C02E C01B C01V 108.8(8)
C02E C01B C012 111.2(7)
C012 C01B C01Q 112.2(7)
C012 C01B C01V 111.2(7)
C00V C01C H01V 118.4
C016 C01C C00V 123.2(8)
C016 C01C H01V 118.4
C00T C01E H01W 120.2
C00T C01E C02N 119.5(7)
C02N C01E H01W 120.2
C01J C01F C02I 107.4(8)
C01J C01F C011 109.8(7)
C01J C01F C025 108.8(8)
C02I C01F C011 112.8(7)
C02I C01F C025 107.4(7)
C011 C01F C025 110.6(8)
N00B C01I H01X 117.6
N00B C01I C01U 124.8(7)
C01U C01I H01X 117.6
C01F C01J H01Y 109.5
C01F C01J H 109.5
C01F C01J HA 109.5
H01Y C01J H 109.5
H01Y C01J HA 109.5
H C01J HA 109.5
O00C C01K H01Z 110.2
O00C C01K HB 110.2
O00C C01K C02C 107.4(7)
H01Z C01K HB 108.5
C02C C01K H01Z 110.2
C02C C01K HB 110.2
C02H C01L C02M 107.0(8)
C02H C01L C02Q 109.1(8)
C02H C01L C016 111.1(8)
C02M C01L C02Q 107.5(8)
C016 C01L C02M 112.0(7)
C016 C01L C02Q 110.0(7)
O00K C01N H01 124.3
O00K C01N C01X 111.3(8)
C01X C01N H01 124.3
C02K C01P C02P 110.9(7)
C02K C01P C024 109.1(8)
C02K C01P C028 109.5(8)
C02P C01P C024 107.7(9)
C02P C01P C028 108.9(7)
C024 C01P C028 110.8(7)
C01B C01Q H0AA 109.5
C01B C01Q HC 109.5
C01B C01Q HD 109.5
H0AA C01Q HC 109.5
H0AA C01Q HD 109.5
HC C01Q HD 109.5
C012 C01S H1AA 117.0
C012 C01S C028 125.9(7)
C028 C01S H1AA 117.0
C026 C01U C01I 125.2(7)
C026 C01U C027 122.6(7)
C027 C01U C01I 112.2(7)
C01B C01V H2AA 109.5
C01B C01V HE 109.5
C01B C01V HF 109.5
H2AA C01V HE 109.5
H2AA C01V HF 109.5
HE C01V HF 109.5
O003 C01X C01N 110.0(7)
O003 C01X H3AA 109.7
O003 C01X HG 109.7
C01N C01X H3AA 109.7
C01N C01X HG 109.7
H3AA C01X HG 108.2
O00K C01Y H4AA 109.5
O00K C01Y HH 109.5
O00K C01Y HI 109.5
H4AA C01Y HH 109.5
H4AA C01Y HI 109.5
HH C01Y HI 109.5
O006 C02C C01K 110.0(7)
O006 C02C H02 109.7
O006 C02C HJ 109.7
C01K C02C H02 109.7
C01K C02C HJ 109.7
H02 C02C HJ 108.2
C01B C02E H5AA 109.5
C01B C02E HK 109.5
C01B C02E HL 109.5
H5AA C02E HK 109.5
H5AA C02E HL 109.5
HK C02E HL 109.5
C01L C02H H6AA 109.5
C01L C02H HM 109.5
C01L C02H HN 109.5
H6AA C02H HM 109.5
H6AA C02H HN 109.5
HM C02H HN 109.5
C01F C02I H7AA 109.5
C01F C02I HO 109.5
C01F C02I HP 109.5
H7AA C02I HO 109.5
H7AA C02I HP 109.5
HO C02I HP 109.5
C01P C02K H8AA 109.5
C01P C02K HQ 109.5
C01P C02K HR 109.5
H8AA C02K HQ 109.5
H8AA C02K HR 109.5
HQ C02K HR 109.5
O006 C02L H9AA 109.5
O006 C02L HS 109.5
O006 C02L HT 109.5
H9AA C02L HS 109.5
H9AA C02L HT 109.5
HS C02L HT 109.5
C01L C02M H0BA 109.5
C01L C02M HU 109.5
C01L C02M HV 109.5
H0BA C02M HU 109.5
H0BA C02M HV 109.5
HU C02M HV 109.5
C00Y C02N N00B 116.8(7)
C01E C02N N00B 123.1(7)
C01E C02N C00Y 120.1(7)
C01P C02P H1BA 109.5
C01P C02P HW 109.5
C01P C02P HX 109.5
H1BA C02P HW 109.5
H1BA C02P HX 109.5
HW C02P HX 109.5
C01L C02Q H2BA 109.5
C01L C02Q HY 109.5
C01L C02Q HZ 109.5
H2BA C02Q HY 109.5
H2BA C02Q HZ 109.5
HY C02Q HZ 109.5
C00M C009 C00Y 122.0(7)
C00M C009 H009 119.0
C00Y C009 H009 119.0
O00E C010 C00V 120.0(8)
O00E C010 C011 121.8(8)
C011 C010 C00V 118.3(8)
C00Z C011 C01F 120.6(7)
C010 C011 C00Z 118.5(7)
C010 C011 C01F 120.9(8)
C01S C012 C01B 122.7(7)
C01S C012 C026 117.5(8)
C026 C012 C01B 119.8(8)
C00Z C016 C01L 122.2(8)
C01C C016 C00Z 117.1(7)
C01C C016 C01L 120.7(8)
C01P C024 H3BA 109.5
C01P C024 H7BA 109.5
C01P C024 H8BA 109.5
H3BA C024 H7BA 109.5
H3BA C024 H8BA 109.5
H7BA C024 H8BA 109.5
C01F C025 H4BA 109.5
C01F C025 H9BA 109.5
C01F C025 H0CA 109.5
H4BA C025 H9BA 109.5
H4BA C025 H0CA 109.5
H9BA C025 H0CA 109.5
O00F C026 C01U 122.6(7)
O00F C026 C012 120.1(8)
C01U C026 C012 117.3(7)
C01U C027 H027 120.1
C028 C027 C01U 119.8(8)
C028 C027 H027 120.1
C01S C028 C01P 119.8(7)
C027 C028 C01P 123.6(8)
C027 C028 C01S 116.6(7)
O00G Zn02 O00H 104.3(3)
O00G Zn02 O008 97.8(2)
O00G Zn02 N00A 145.5(3)
O00G Zn02 N00D 88.3(3)
O008 Zn02 O00H 97.6(2)
O008 Zn02 N00A 90.5(2)
O008 Zn02 N00D 168.4(2)
N00A Zn02 O00H 107.7(3)
N00A Zn02 N00D 79.1(3)
N00D Zn02 O00H 90.5(2)
C01G O00G Zn02 126.7(7)
Zn02 O00H H00H 123.9(16)
C02V O00H Zn02 126.4(7)
C02V O00H H00H 109.4(16)
C00Q O00J C02F 117.7(7)
C014 O004 C013 110.7(7)
C007 O005 C00N 116.5(6)
C021 O008 Zn02 130.9(5)
C031 O018 C02J 110.7(10)
C00L N00A Zn02 123.3(6)
C00L N00A C00P 123.5(7)
C00P N00A Zn02 113.1(5)
C01A N00D Zn02 112.6(5)
C01H N00D Zn02 124.9(6)
C01H N00D C01A 122.4(7)
N00A C00L H00L 116.6
N00A C00L C00S 126.8(8)
C00S C00L H00L 116.6
O005 C00N H00A 109.9
O005 C00N H00B 109.9
O005 C00N C013 109.1(7)
H00A C00N H00B 108.3
C013 C00N H00A 109.9
C013 C00N H00B 109.9
N00A C00P C00W 123.6(7)
C01A C00P N00A 118.5(7)
C01A C00P C00W 117.9(7)
O00J C00Q C00W 124.4(7)
O00J C00Q C007 115.9(8)
C00W C00Q C007 119.7(8)
C01D C00S C00L 114.5(7)
C021 C00S C00L 125.5(7)
C021 C00S C01D 119.9(7)
C00P C00W H00W 119.6
C00Q C00W C00P 120.8(8)
C00Q C00W H00W 119.6
C01D C00X C01T 115.6(8)
C01D C00X C01W 119.5(7)
C01T C00X C01W 124.7(8)
C00P C01A N00D 114.8(7)
C00P C01A C01M 121.7(7)
C01M C01A N00D 123.5(7)
C00S C01D H01D 118.3
C00X C01D C00S 123.5(7)
C00X C01D H01D 118.3
O00G C01G C02Y 119.8(10)
O00G C01G C029 121.4(8)
C02Y C01G C029 118.7(8)
N00D C01H H01H 118.7
N00D C01H C029 122.6(8)
C029 C01H H01H 118.7
C01A C01M H01M 119.8
C007 C01M C01A 120.4(8)
C007 C01M H01M 119.8
H01A C01O H01B 109.5
H01A C01O H01C 109.5
H01B C01O H01C 109.5
C017 C01O H01A 109.5
C017 C01O H01B 109.5
C017 C01O H01C 109.5
H01E C01R H01F 109.5
H01E C01R H01G 109.5
H01F C01R H01G 109.5
C01W C01R H01E 109.5
C01W C01R H01F 109.5
C01W C01R H01G 109.5
C00X C01T H01T 117.4
C00X C01T C02D 125.2(8)
C02D C01T H01T 117.4
C00X C01W C01R 109.6(7)
C00X C01W C02S 110.1(8)
C00X C01W C015 112.2(7)
C01R C01W C02S 107.9(8)
C01R C01W C015 109.6(8)
C015 C01W C02S 107.3(7)
H02A C02A H02B 109.5
H02A C02A H02C 109.5
H02B C02A H02C 109.5
C017 C02A H02A 109.5
C017 C02A H02B 109.5
C017 C02A H02C 109.5
H02D C02B H02E 109.5
H02D C02B H02F 109.5
H02E C02B H02F 109.5
C02G C02B H02D 109.5
C02G C02B H02E 109.5
C02G C02B H02F 109.5
C01T C02D C017 122.2(7)
C01T C02D C021 117.2(7)
C021 C02D C017 120.5(7)
O00J C02F H02G 110.0
O00J C02F H02H 110.0
O00J C02F C02J 108.6(7)
H02G C02F H02H 108.3
C02J C02F H02G 110.0
C02J C02F H02H 110.0
C02B C02G C02O 110.3(8)
C02B C02G C02W 108.9(9)
C02B C02G C020 111.8(10)
C02O C02G C02W 107.5(9)
C02O C02G C020 111.9(9)
C020 C02G C02W 106.3(7)
O018 C02J C02F 108.1(8)
O018 C02J H02I 110.1
O018 C02J H02J 110.1
C02F C02J H02I 110.1
C02F C02J H02J 110.1
H02I C02J H02J 108.4
C02G C02O H02K 109.5
C02G C02O H02L 109.5
C02G C02O H02M 109.5
H02K C02O H02L 109.5
H02K C02O H02M 109.5
H02L C02O H02M 109.5
H02N C02R H02O 109.5
H02N C02R H02P 109.5
H02O C02R H02P 109.5
C02X C02R H02N 109.5
C02X C02R H02O 109.5
C02X C02R H02P 109.5
C01W C02S H02Q 109.5
C01W C02S H02R 109.5
C01W C02S H02S 109.5
H02Q C02S H02R 109.5
H02Q C02S H02S 109.5
H02R C02S H02S 109.5
C02Y C02U H02U 118.7
C02Y C02U C020 122.5(10)
C020 C02U H02U 118.7
O00H C02V H02T 109.5
O00H C02V H02V 109.5
O00H C02V H02W 109.5
H02T C02V H02V 109.5
H02T C02V H02W 109.5
H02V C02V H02W 109.5
C02G C02W H02X 109.5
C02G C02W H02Y 109.5
C02G C02W H1CA 109.5
H02X C02W H02Y 109.5
H02X C02W H1CA 109.5
H02Y C02W H1CA 109.5
C02R C02X C02Y 106.4(12)
C02Z C02X C02R 109.5(12)
C02Z C02X C02Y 109.4(11)
C02Z C02X C032 111.3(13)
C032 C02X C02R 106.4(11)
C032 C02X C02Y 113.5(9)
C01G C02Y C02U 119.7(11)
C01G C02Y C02X 121.4(9)
C02U C02Y C02X 118.9(10)
C02X C02Z H02Z 109.5
C02X C02Z H2CA 109.5
C02X C02Z H3CA 109.5
H02Z C02Z H2CA 109.5
H02Z C02Z H3CA 109.5
H2CA C02Z H3CA 109.5
O005 C007 C00Q 115.8(8)
C01M C007 O005 124.6(8)
C01M C007 C00Q 119.5(8)
O004 C013 C00N 105.0(7)
O004 C013 H01I 110.7
O004 C013 H01J 110.7
C00N C013 H01I 110.7
C00N C013 H01J 110.7
H01I C013 H01J 108.8
O004 C014 H01K 109.5
O004 C014 H01L 109.5
O004 C014 H01N 109.5
H01K C014 H01L 109.5
H01K C014 H01N 109.5
H01L C014 H01N 109.5
C01W C015 H01O 109.5
C01W C015 H01P 109.5
C01W C015 H01Q 109.5
H01O C015 H01P 109.5
H01O C015 H01Q 109.5
H01P C015 H01Q 109.5
C01O C017 C02A 109.5(8)
C01O C017 C02D 109.1(7)
C02D C017 C02A 110.5(7)
C019 C017 C01O 109.5(8)
C019 C017 C02A 106.7(7)
C019 C017 C02D 111.4(7)
C017 C019 H01R 109.5
C017 C019 H01S 109.5
C017 C019 H01U 109.5
H01R C019 H01S 109.5
H01R C019 H01U 109.5
H01S C019 H01U 109.5
C02U C020 C02G 121.0(9)
C023 C020 C02G 122.4(9)
C023 C020 C02U 116.3(8)
O008 C021 C00S 122.0(7)
O008 C021 C02D 119.4(7)
C00S C021 C02D 118.5(7)
C020 C023 H023 119.2
C020 C023 C029 121.7(9)
C029 C023 H023 119.2
C01G C029 C01H 125.9(8)
C01G C029 C023 120.3(8)
C023 C029 C01H 113.8(8)
O018 C031 H03A 109.5
O018 C031 H03B 109.5
O018 C031 H03C 109.5
H03A C031 H03B 109.5
H03A C031 H03C 109.5
H03B C031 H03C 109.5
C02X C032 H03D 109.5
C02X C032 H03E 109.5
C02X C032 H03F 109.5
H03D C032 H03E 109.5
H03D C032 H03F 109.5
H03E C032 H03F 109.5
C02T O00U H00U 109.5
O00U C02T H5BA 109.5
O00U C02T H4CA 109.5
O00U C02T H5CA 109.5
H5BA C02T H4CA 109.5
H5BA C02T H5CA 109.5
H4CA C02T H5CA 109.5
C030 O01Z H6BA 109.5
O01Z C030 H03G 109.5
O01Z C030 H03H 109.5
O01Z C030 H03I 109.5
H03G C030 H03H 109.5
H03G C030 H03I 109.5
H03H C030 H03I 109.5

loop_
_geom_bond_atom_site_label_1
_geom_bond_atom_site_label_2
_geom_bond_distance
Zn01 O00E 1.948(7)
Zn01 O00F 1.954(5)
Zn01 O00O 2.091(7)
Zn01 N00B 2.045(6)
Zn01 N00I 2.133(6)
O00C C00M 1.378(9)
O00C C01K 1.447(10)
O00E C010 1.335(10)
O00F C026 1.304(10)
O00K C01N 1.394(11)
O00K C01Y 1.421(11)
O00O H00C 0.9074
O00O H00D 0.9064
O003 C00T 1.380(9)
O003 C01X 1.424(10)
O006 C02C 1.410(10)
O006 C02L 1.422(10)
N00B C01I 1.299(10)
N00B C02N 1.426(10)
N00I C00R 1.311(10)
N00I C00Y 1.381(10)
C00M C00T 1.412(11)
C00M C009 1.385(11)
C00R H00R 0.9500
C00R C00V 1.447(11)
C00T C01E 1.380(11)
C00V C01C 1.398(11)
C00V C010 1.445(11)
C00Y C02N 1.415(11)
C00Y C009 1.388(11)
C00Z H00Z 0.9500
C00Z C011 1.427(12)
C00Z C016 1.394(11)
C01B C01Q 1.539(11)
C01B C01V 1.521(12)
C01B C02E 1.513(12)
C01B C012 1.514(12)
C01C H01V 0.9500
C01C C016 1.360(11)
C01E H01W 0.9500
C01E C02N 1.415(12)
C01F C01J 1.532(12)
C01F C02I 1.535(12)
C01F C011 1.536(12)
C01F C025 1.548(13)
C01I H01X 0.9500
C01I C01U 1.461(11)
C01J H01Y 0.9800
C01J H 0.9800
C01J HA 0.9800
C01K H01Z 0.9900
C01K HB 0.9900
C01K C02C 1.510(11)
C01L C02H 1.510(13)
C01L C02M 1.541(13)
C01L C02Q 1.547(13)
C01L C016 1.517(11)
C01N H01 0.9500
C01N C01X 1.475(13)
C01P C02K 1.512(13)
C01P C02P 1.528(13)
C01P C024 1.530(13)
C01P C028 1.535(11)
C01Q H0AA 0.9800
C01Q HC 0.9800
C01Q HD 0.9800
C01S H1AA 0.9500
C01S C012 1.362(12)
C01S C028 1.426(12)
C01U C026 1.403(12)
C01U C027 1.434(11)
C01V H2AA 0.9800
C01V HE 0.9800
C01V HF 0.9800
C01X H3AA 0.9900
C01X HG 0.9900
C01Y H4AA 0.9800
C01Y HH 0.9800
C01Y HI 0.9800
C02C H02 0.9900
C02C HJ 0.9900
C02E H5AA 0.9800
C02E HK 0.9800
C02E HL 0.9800
C02H H6AA 0.9800
C02H HM 0.9800
C02H HN 0.9800
C02I H7AA 0.9800
C02I HO 0.9800
C02I HP 0.9800
C02K H8AA 0.9800
C02K HQ 0.9800
C02K HR 0.9800
C02L H9AA 0.9800
C02L HS 0.9800
C02L HT 0.9800
C02M H0BA 0.9800
C02M HU 0.9800
C02M HV 0.9800
C02P H1BA 0.9800
C02P HW 0.9800
C02P HX 0.9800
C02Q H2BA 0.9800
C02Q HY 0.9800
C02Q HZ 0.9800
C009 H009 0.9500
C010 C011 1.394(12)
C012 C026 1.456(11)
C024 H3BA 0.9800
C024 H7BA 0.9800
C024 H8BA 0.9800
C025 H4BA 0.9800
C025 H9BA 0.9800
C025 H0CA 0.9800
C027 H027 0.9500
C027 C028 1.375(11)
Zn02 O00G 1.935(6)
Zn02 O00H 2.098(6)
Zn02 O008 1.954(5)
Zn02 N00A 2.059(6)
Zn02 N00D 2.088(7)
O00G C01G 1.314(11)
O00H H00H 0.874(9)
O00H C02V 1.442(11)
O00J C00Q 1.364(10)
O00J C02F 1.450(10)
O004 C013 1.432(10)
O004 C014 1.417(10)
O005 C00N 1.431(10)
O005 C007 1.377(10)
O008 C021 1.314(10)
O018 C02J 1.424(11)
O018 C031 1.417(15)
N00A C00L 1.307(10)
N00A C00P 1.401(10)
N00D C01A 1.437(10)
N00D C01H 1.296(10)
C00L H00L 0.9500
C00L C00S 1.425(11)
C00N H00A 0.9900
C00N H00B 0.9900
C00N C013 1.485(11)
C00P C00W 1.415(11)
C00P C01A 1.368(11)
C00Q C00W 1.382(12)
C00Q C007 1.405(12)
C00S C01D 1.413(11)
C00S C021 1.408(11)
C00W H00W 0.9500
C00X C01D 1.369(11)
C00X C01T 1.393(11)
C00X C01W 1.525(12)
C01A C01M 1.392(11)
C01D H01D 0.9500
C01G C02Y 1.395(15)
C01G C029 1.416(13)
C01H H01H 0.9500
C01H C029 1.437(12)
C01M H01M 0.9500
C01M C007 1.367(12)
C01O H01A 0.9800
C01O H01B 0.9800
C01O H01C 0.9800
C01O C017 1.513(12)
C01R H01E 0.9800
C01R H01F 0.9800
C01R H01G 0.9800
C01R C01W 1.531(12)
C01T H01T 0.9500
C01T C02D 1.409(11)
C01W C02S 1.542(13)
C01W C015 1.532(12)
C02A H02A 0.9800
C02A H02B 0.9800
C02A H02C 0.9800
C02A C017 1.549(11)
C02B H02D 0.9800
C02B H02E 0.9800
C02B H02F 0.9800
C02B C02G 1.479(15)
C02D C017 1.533(11)
C02D C021 1.436(11)
C02F H02G 0.9900
C02F H02H 0.9900
C02F C02J 1.483(13)
C02G C02O 1.520(15)
C02G C02W 1.594(14)
C02G C020 1.538(13)
C02J H02I 0.9900
C02J H02J 0.9900
C02O H02K 0.9800
C02O H02L 0.9800
C02O H02M 0.9800
C02R H02N 0.9800
C02R H02O 0.9800
C02R H02P 0.9800
C02R C02X 1.535(19)
C02S H02Q 0.9800
C02S H02R 0.9800
C02S H02S 0.9800
C02U H02U 0.9500
C02U C02Y 1.398(15)
C02U C020 1.441(16)
C02V H02T 0.9800
C02V H02V 0.9800
C02V H02W 0.9800
C02W H02X 0.9800
C02W H02Y 0.9800
C02W H1CA 0.9800
C02X C02Y 1.604(16)
C02X C02Z 1.475(18)
C02X C032 1.484(16)
C02Z H02Z 0.9800
C02Z H2CA 0.9800
C02Z H3CA 0.9800
C013 H01I 0.9900
C013 H01J 0.9900
C014 H01K 0.9800
C014 H01L 0.9800
C014 H01N 0.9800
C015 H01O 0.9800
C015 H01P 0.9800
C015 H01Q 0.9800
C017 C019 1.504(12)
C019 H01R 0.9800
C019 H01S 0.9800
C019 H01U 0.9800
C020 C023 1.379(13)
C023 H023 0.9500
C023 C029 1.425(12)
C031 H03A 0.9800
C031 H03B 0.9800
C031 H03C 0.9800
C032 H03D 0.9800
C032 H03E 0.9800
C032 H03F 0.9800
O00U H00U 0.8400
O00U C02T 1.447(15)
C02T H5BA 0.9800
C02T H4CA 0.9800
C02T H5CA 0.9800
O01Z H6BA 0.8400
O01Z C030 1.403(17)
C030 H03G 0.9800
C030 H03H 0.9800
C030 H03I 0.9800

loop_
_geom_torsion_atom_site_label_1
_geom_torsion_atom_site_label_2
_geom_torsion_atom_site_label_3
_geom_torsion_atom_site_label_4
_geom_torsion
Zn01 O00E C010 C00V 42.8(10)
Zn01 O00E C010 C011 -137.4(7)
Zn01 O00F C026 C01U -20.6(11)
Zn01 O00F C026 C012 157.4(6)
Zn01 N00B C01I C01U -6.0(11)
Zn01 N00B C02N C00Y -4.1(9)
Zn01 N00B C02N C01E 174.4(6)
Zn01 N00I C00R C00V -6.1(11)
Zn01 N00I C00Y C02N 11.9(8)
Zn01 N00I C00Y C009 -172.3(7)
O00C C00M C00T O003 -3.2(10)
O00C C00M C00T C01E -180.0(7)
O00C C00M C009 C00Y 179.9(8)
O00C C01K C02C O006 70.0(9)
O00E Zn01 O00F C026 165.4(6)
O00E Zn01 N00B C01I -110.6(7)
O00E Zn01 N00B C02N 73.4(7)
O00E Zn01 N00I C00R 30.5(6)
O00E Zn01 N00I C00Y -159.1(5)
O00E C010 C011 C00Z -179.8(8)
O00E C010 C011 C01F 2.2(12)
O00F Zn01 O00E C010 145.1(6)
O00F Zn01 N00B C01I -6.2(6)
O00F Zn01 N00B C02N 177.9(5)
O00F Zn01 N00I C00R 134.5(10)
O00F Zn01 N00I C00Y -55.0(12)
O00K C01N C01X O003 59.3(10)
O00O Zn01 O00E C010 43.6(6)
O00O Zn01 O00F C026 -84.5(6)
O00O Zn01 N00B C01I 92.6(6)
O00O Zn01 N00B C02N -83.3(5)
O00O Zn01 N00I C00R -77.9(7)
O00O Zn01 N00I C00Y 92.6(5)
O003 C00T C01E C02N -176.4(7)
N00B Zn01 O00E C010 -112.5(7)
N00B Zn01 O00F C026 19.7(6)
N00B Zn01 N00I C00R 178.7(7)
N00B Zn01 N00I C00Y -10.9(5)
N00B C01I C01U C026 11.1(12)
N00B C01I C01U C027 -166.1(7)
N00I Zn01 O00E C010 -49.0(6)
N00I Zn01 O00F C026 62.8(13)
N00I Zn01 N00B C01I -176.2(7)
N00I Zn01 N00B C02N 7.9(5)
N00I C00R C00V C01C 164.5(8)
N00I C00R C00V C010 -16.5(12)
N00I C00Y C02N N00B -5.4(10)
N00I C00Y C02N C01E 176.0(7)
N00I C00Y C009 C00M -175.6(7)
C00M O00C C01K C02C -176.9(7)
C00M C00T C01E C02N 0.1(12)
C00R N00I C00Y C02N -177.7(7)
C00R N00I C00Y C009 -1.9(12)
C00R C00V C01C C016 -178.0(7)
C00R C00V C010 O00E -1.2(12)
C00R C00V C010 C011 179.0(7)
C00T O003 C01X C01N 173.3(7)
C00T C00M C009 C00Y 0.1(12)
C00T C01E C02N N00B -178.5(7)
C00T C01E C02N C00Y 0.0(12)
C00V C01C C016 C00Z -1.7(12)
C00V C01C C016 C01L 178.2(7)
C00V C010 C011 C00Z 0.0(11)
C00V C010 C011 C01F -178.0(7)
C00Y N00I C00R C00V -175.7(7)
C01B C012 C026 O00F 4.3(11)
C01B C012 C026 C01U -177.6(7)
C01C C00V C010 O00E 177.7(7)
C01C C00V C010 C011 -2.1(11)
C01I N00B C02N C00Y 179.8(7)
C01I N00B C02N C01E -1.7(12)
C01I C01U C026 O00F 2.7(12)
C01I C01U C026 C012 -175.3(7)
C01I C01U C027 C028 171.7(7)
C01J C01F C011 C00Z 118.8(9)
C01J C01F C011 C010 -63.1(11)
C01K O00C C00M C00T -173.7(7)
C01K O00C C00M C009 6.5(11)
C01Q C01B C012 C01S -4.0(12)
C01Q C01B C012 C026 175.1(7)
C01S C012 C026 O00F -176.5(7)
C01S C012 C026 C01U 1.5(11)
C01U C027 C028 C01P -174.0(8)
C01U C027 C028 C01S 5.9(12)
C01V C01B C012 C01S -123.8(9)
C01V C01B C012 C026 55.3(10)
C01X O003 C00T C00M 174.7(7)
C01X O003 C00T C01E -8.6(11)
C01Y O00K C01N C01X -176.5(8)
C02E C01B C012 C01S 114.8(9)
C02E C01B C012 C026 -66.0(10)
C02H C01L C016 C00Z 122.0(9)
C02H C01L C016 C01C -57.9(11)
C02I C01F C011 C00Z -0.9(12)
C02I C01F C011 C010 177.1(8)
C02K C01P C028 C01S 50.7(10)
C02K C01P C028 C027 -129.4(9)
C02L O006 C02C C01K 177.7(8)
C02M C01L C016 C00Z 2.4(12)
C02M C01L C016 C01C -177.5(8)
C02N N00B C01I C01U 169.6(7)
C02N C00Y C009 C00M 0.1(12)
C02P C01P C028 C01S -70.7(11)
C02P C01P C028 C027 109.2(9)
C02Q C01L C016 C00Z -117.1(9)
C02Q C01L C016 C01C 63.0(11)
C009 C00M C00T O003 176.6(7)
C009 C00M C00T C01E -0.2(12)
C009 C00Y C02N N00B 178.5(7)
C009 C00Y C02N C01E -0.1(12)
C010 C00V C01C C016 3.0(12)
C011 C00Z C016 C01C -0.5(12)
C011 C00Z C016 C01L 179.6(8)
C012 C01S C028 C01P 177.0(9)
C012 C01S C028 C027 -2.9(13)
C016 C00Z C011 C01F 179.4(8)
C016 C00Z C011 C010 1.3(12)
C024 C01P C028 C01S 171.1(8)
C024 C01P C028 C027 -9.0(12)
C025 C01F C011 C00Z -121.1(9)
C025 C01F C011 C010 56.9(10)
C026 C01U C027 C028 -5.6(12)
C027 C01U C026 O00F 179.6(7)
C027 C01U C026 C012 1.6(11)
C028 C01S C012 C01B 178.2(8)
C028 C01S C012 C026 -0.9(13)
Zn02 O00G C01G C02Y 152.9(9)
Zn02 O00G C01G C029 -30.4(13)
Zn02 O008 C021 C00S -0.5(12)
Zn02 O008 C021 C02D 178.1(5)
Zn02 N00A C00L C00S 10.2(11)
Zn02 N00A C00P C00W -169.9(6)
Zn02 N00A C00P C01A 9.9(8)
Zn02 N00D C01A C00P -10.0(8)
Zn02 N00D C01A C01M 168.9(6)
Zn02 N00D C01H C029 -0.4(11)
O00G Zn02 O00H C02V -74.0(9)
O00G Zn02 O008 C021 -139.9(7)
O00G Zn02 N00A C00L 93.8(7)
O00G Zn02 N00A C00P -81.9(7)
O00G Zn02 N00D C01A 159.3(5)
O00G Zn02 N00D C01H -19.1(7)
O00G C01G C02Y C02U -175.7(11)
O00G C01G C02Y C02X 4.1(18)
O00G C01G C029 C01H -1.6(15)
O00G C01G C029 C023 178.6(9)
O00H Zn02 O00G C01G -55.3(8)
O00H Zn02 O008 C021 114.4(7)
O00H Zn02 N00A C00L -108.8(6)
O00H Zn02 N00A C00P 75.5(5)
O00H Zn02 N00D C01A -96.4(5)
O00H Zn02 N00D C01H 85.2(7)
O00J C00Q C00W C00P -178.2(7)
O00J C00Q C007 O005 1.7(10)
O00J C00Q C007 C01M 178.3(7)
O00J C02F C02J O018 68.9(9)
O005 C00N C013 O004 -179.1(6)
O008 Zn02 O00G C01G -155.2(8)
O008 Zn02 O00H C02V 26.1(9)
O008 Zn02 N00A C00L -10.7(6)
O008 Zn02 N00A C00P 173.6(5)
O008 Zn02 N00D C01A 37.6(15)
O008 Zn02 N00D C01H -140.8(11)
N00A Zn02 O00G C01G 102.5(9)
N00A Zn02 O00H C02V 119.0(9)
N00A Zn02 O008 C021 6.5(7)
N00A Zn02 N00D C01A 11.6(5)
N00A Zn02 N00D C01H -166.8(7)
N00A C00L C00S C01D 174.8(7)
N00A C00L C00S C021 -1.2(13)
N00A C00P C00W C00Q 178.6(7)
N00A C00P C01A N00D 0.2(10)
N00A C00P C01A C01M -178.7(7)
N00D Zn02 O00G C01G 34.8(8)
N00D Zn02 O00H C02V -162.3(9)
N00D Zn02 O008 C021 -19.0(17)
N00D Zn02 N00A C00L 164.2(6)
N00D Zn02 N00A C00P -11.5(5)
N00D C01A C01M C007 -179.9(7)
N00D C01H C029 C01G 16.8(14)
N00D C01H C029 C023 -163.3(8)
C00L N00A C00P C00W 14.5(11)
C00L N00A C00P C01A -165.8(7)
C00L C00S C01D C00X -178.0(7)
C00L C00S C021 O008 -4.4(13)
C00L C00S C021 C02D 176.9(7)
C00N O005 C007 C00Q 173.5(7)
C00N O005 C007 C01M -2.9(11)
C00P N00A C00L C00S -174.6(7)
C00P C01A C01M C007 -1.1(12)
C00Q O00J C02F C02J -176.4(7)
C00W C00P C01A N00D 179.9(6)
C00W C00P C01A C01M 1.0(11)
C00W C00Q C007 O005 -177.7(7)
C00W C00Q C007 C01M -1.1(12)
C00X C01T C02D C017 -179.4(8)
C00X C01T C02D C021 0.7(12)
C01A N00D C01H C029 -178.7(7)
C01A C00P C00W C00Q -1.1(11)
C01A C01M C007 O005 177.3(7)
C01A C01M C007 C00Q 1.1(12)
C01D C00S C021 O008 179.8(7)
C01D C00S C021 C02D 1.1(11)
C01D C00X C01T C02D -1.2(12)
C01D C00X C01W C01R 66.3(11)
C01D C00X C01W C02S -52.2(10)
C01D C00X C01W C015 -171.6(8)
C01H N00D C01A C00P 168.5(7)
C01H N00D C01A C01M -12.6(12)
C01T C00X C01D C00S 1.7(12)
C01T C00X C01W C01R -118.1(9)
C01T C00X C01W C02S 123.4(9)
C01T C00X C01W C015 4.0(12)
C01T C02D C017 C01O -119.7(9)
C01T C02D C017 C02A 119.9(9)
C01T C02D C017 C019 1.4(11)
C01T C02D C021 O008 -179.3(7)
C01T C02D C021 C00S -0.6(11)
C01W C00X C01D C00S 177.7(7)
C01W C00X C01T C02D -177.0(8)
C02B C02G C020 C02U 49.8(13)
C02B C02G C020 C023 -123.7(11)
C02F O00J C00Q C00W 6.9(11)
C02F O00J C00Q C007 -172.5(7)
C02G C020 C023 C029 -178.1(9)
C02O C02G C020 C02U 174.1(10)
C02O C02G C020 C023 0.6(14)
C02R C02X C02Y C01G -60.0(15)
C02R C02X C02Y C02U 119.8(14)
C02U C020 C023 C029 8.2(15)
C02W C02G C020 C02U -68.9(14)
C02W C02G C020 C023 117.7(11)
C02Y C01G C029 C01H 175.2(10)
C02Y C01G C029 C023 -4.7(15)
C02Y C02U C020 C02G -179.1(11)
C02Y C02U C020 C023 -5.3(18)
C02Z C02X C02Y C01G 58.2(16)
C02Z C02X C02Y C02U -121.9(13)
C007 O005 C00N C013 175.5(6)
C007 C00Q C00W C00P 1.1(11)
C014 O004 C013 C00N 176.8(7)
C017 C02D C021 O008 0.7(11)
C017 C02D C021 C00S 179.4(7)
C020 C02U C02Y C01G -3(2)
C020 C02U C02Y C02X 177.6(11)
C020 C023 C029 C01G -3.5(14)
C020 C023 C029 C01H 176.6(9)
C021 C00S C01D C00X -1.8(12)
C021 C02D C017 C01O 60.3(10)
C021 C02D C017 C02A -60.2(10)
C021 C02D C017 C019 -178.7(7)
C029 C01G C02Y C02U 7.5(18)
C029 C01G C02Y C02X -172.7(10)
C031 O018 C02J C02F 176.3(10)
C032 C02X C02Y C01G -176.7(13)
C032 C02X C02Y C02U 3.1(19)

loop_
_smtbx_masks_void_nr
_smtbx_masks_void_average_x
_smtbx_masks_void_average_y
_smtbx_masks_void_average_z
_smtbx_masks_void_volume
_smtbx_masks_void_count_electrons
1 -0.111 -0.130 0.480 41.7 0.5
2 0.111 0.130 0.520 41.7 0.6
3 0.000 0.500 0.000 78.1 4.0
4 0.196 0.828 0.664 47.5 0.0
5 0.493 0.478 0.843 7.3 0.0
6 0.507 0.522 0.157 7.3 0.0
7 0.804 0.172 0.336 47.5 0.0
